data_4084892
loop_
_publ_author_name
'Espada, Mar\?\'ia F.'
'Poveda, Manuel L.'
'Carmona, Ernesto'

_publ_section_title
;
 Reactivity of a Cationic (C5Me5)IrIII-Cyclometalated Phosphine Complex
 with Alkynes
;
_journal_issue 24
_journal_name_full Organometallics
_journal_page_first 7164
_journal_paper_doi 10.1021/om5009742
_journal_volume 33
_journal_year 2014
_chemical_formula_sum 'C61 H49 B F24 Ir P'
_chemical_formula_weight 1471.98
_chemical_name_systematic
; 
 ? 
;
_space_group_IT_number 2
_symmetry_cell_setting triclinic
_symmetry_space_group_name_Hall '-P 1'
_symmetry_space_group_name_H-M 'P -1'
_atom_sites_solution_hydrogens geom
_atom_sites_solution_primary direct
_atom_sites_solution_secondary difmap
_audit_creation_method SHELXL-97
_cell_angle_alpha 88.070(15)
_cell_angle_beta 73.434(15)
_cell_angle_gamma 85.823(16)
_cell_formula_units_Z 2
_cell_length_a 12.297(6)
_cell_length_b 13.021(6)
_cell_length_c 19.632(9)
_cell_measurement_temperature 173(2)
_cell_volume 3005(2)
_computing_structure_refinement 'SHELXL-97 (Sheldrick, 2008)'
_computing_structure_solution 'SHELXS-97 (Sheldrick, 2008)'
_diffrn_ambient_temperature 173(2)
_diffrn_measured_fraction_theta_full 0.964
_diffrn_measured_fraction_theta_max 0.964
_diffrn_radiation_monochromator graphite
_diffrn_radiation_source 'fine-focus sealed tube'
_diffrn_radiation_type MoK\a
_diffrn_radiation_wavelength 0.71073
_diffrn_reflns_av_R_equivalents 0.0278
_diffrn_reflns_av_sigmaI/netI 0.0239
_diffrn_reflns_limit_h_max 14
_diffrn_reflns_limit_h_min -14
_diffrn_reflns_limit_k_max 15
_diffrn_reflns_limit_k_min -11
_diffrn_reflns_limit_l_max 23
_diffrn_reflns_limit_l_min -23
_diffrn_reflns_number 48762
_diffrn_reflns_theta_full 25.25
_diffrn_reflns_theta_max 25.25
_diffrn_reflns_theta_min 1.08
_exptl_absorpt_coefficient_mu 2.362
_exptl_absorpt_correction_T_max 0.6246
_exptl_absorpt_correction_T_min 0.4517
_exptl_absorpt_correction_type multi-scan
_exptl_absorpt_process_details 'APEX2 Software Suite; Bruker 2005'
_exptl_crystal_density_diffrn 1.627
_exptl_crystal_density_method 'not measured'
_exptl_crystal_description prism
_exptl_crystal_F_000 1456
_exptl_crystal_size_max 0.40
_exptl_crystal_size_mid 0.37
_exptl_crystal_size_min 0.22
_refine_diff_density_max 2.410
_refine_diff_density_min -0.962
_refine_diff_density_rms 0.110
_refine_ls_extinction_method none
_refine_ls_goodness_of_fit_ref 1.109
_refine_ls_hydrogen_treatment mixed
_refine_ls_matrix_type full
_refine_ls_number_parameters 881
_refine_ls_number_reflns 10511
_refine_ls_number_restraints 135
_refine_ls_restrained_S_all 1.164
_refine_ls_R_factor_all 0.0439
_refine_ls_R_factor_gt 0.0402
_refine_ls_shift/su_max 0.017
_refine_ls_shift/su_mean 0.000
_refine_ls_structure_factor_coef Fsqd
_refine_ls_weighting_details 'calc w=1/[\s^2^(Fo^2^)+(0.0408P)^2^+13.2024P] where P=(Fo^2^+2Fc^2^)/3'
_refine_ls_weighting_scheme calc
_refine_ls_wR_factor_gt 0.0980
_refine_ls_wR_factor_ref 0.1006
_reflns_number_gt 9832
_reflns_number_total 10511
_reflns_threshold_expression >2sigma(I)
_cod_data_source_file om5009742_si_002.cif
_cod_data_source_block 2HCCH
_cod_depositor_comments
;
The following automatic conversions were performed:

'_symmetry_cell_setting' value 'Triclinic' changed to 'triclinic'
according to
/home/saulius/struct/COD-crude-data--automatic-downloads/rss-feeds/ACS/lib/dictionaries/cif_core.dic
dictionary named 'cif_core.dic' version 2.4.2 from 2011-04-26.

Automatic conversion script
Id: cif_fix_values 2935 2014-11-11 08:27:57Z andrius 

 Adding full bibliography for 4084892--4084898.cif.
;
_cod_original_cell_volume 3004.7(18)
_cod_original_sg_symbol_H-M P-1
_cod_database_code 4084892

loop_
_symmetry_equiv_pos_as_xyz
'x, y, z'
'-x, -y, -z'

loop_
_atom_site_label
_atom_site_type_symbol
_atom_site_fract_x
_atom_site_fract_y
_atom_site_fract_z
_atom_site_U_iso_or_equiv
_atom_site_adp_type
_atom_site_occupancy
_atom_site_symmetry_multiplicity
_atom_site_calc_flag
_atom_site_refinement_flags
_atom_site_disorder_assembly
_atom_site_disorder_group
Ir1 Ir -0.399758(16) -0.164897(15) 0.806190(10) 0.02482(8) Uani 1 1 d . . .
P1 P -0.36344(11) -0.07756(10) 0.70002(6) 0.0235(3) Uani 1 1 d . . .
C43 C 0.0979(4) 0.5747(4) 0.6791(3) 0.0286(11) Uani 1 1 d . . .
H43 H 0.1559 0.5855 0.6994 0.034 Uiso 1 1 calc R . .
C42 C 0.0711(5) 0.6496(4) 0.6334(3) 0.0312(12) Uani 1 1 d . . .
C50 C 0.3637(5) 0.3517(4) 0.7994(3) 0.0289(11) Uani 1 1 d . A .
C59 C 0.0436(4) 0.2021(4) 0.7872(3) 0.0266(11) Uani 1 1 d . . .
H59 H 0.0435 0.2190 0.8328 0.032 Uiso 1 1 calc R . .
C46 C 0.2073(4) 0.3946(4) 0.7479(3) 0.0237(10) Uani 1 1 d . . .
C34 C -0.0514(4) 0.5705(4) 0.9222(3) 0.0292(11) Uani 1 1 d . . .
C51 C 0.2479(4) 0.3682(4) 0.8062(3) 0.0272(11) Uani 1 1 d . . .
H51 H 0.1962 0.3615 0.8509 0.033 Uiso 1 1 calc R . .
C38 C 0.0413(4) 0.4832(4) 0.6961(3) 0.0244(10) Uani 1 1 d . . .
C55 C 0.0574(4) 0.2484(4) 0.6677(3) 0.0258(10) Uani 1 1 d . . .
H55 H 0.0676 0.2970 0.6310 0.031 Uiso 1 1 calc R . .
C58 C 0.0342(4) 0.1000(4) 0.7726(3) 0.0297(11) Uani 1 1 d . B .
C40 C -0.0711(4) 0.5477(4) 0.6171(3) 0.0285(11) Uani 1 1 d . . .
C49 C 0.4437(4) 0.3622(4) 0.7347(3) 0.0297(11) Uani 1 1 d . . .
H49 H 0.5209 0.3521 0.7305 0.036 Uiso 1 1 calc R . .
C48 C 0.4057(5) 0.3882(4) 0.6760(3) 0.0307(11) Uani 1 1 d . . .
C14 C -0.4804(5) -0.1395(5) 0.6053(3) 0.0355(13) Uani 1 1 d . . .
C7 C -0.3242(4) 0.0496(4) 0.7158(3) 0.0250(10) Uani 1 1 d . . .
C47 C 0.2907(4) 0.4024(4) 0.6823(3) 0.0284(11) Uani 1 1 d . . .
H47 H 0.2678 0.4177 0.6416 0.034 Uiso 1 1 calc R . .
C56 C 0.0470(4) 0.1463(4) 0.6530(3) 0.0278(11) Uani 1 1 d . . .
C54 C 0.0531(4) 0.2806(4) 0.7356(3) 0.0250(10) Uani 1 1 d . . .
C39 C -0.0460(4) 0.4746(4) 0.6646(3) 0.0266(11) Uani 1 1 d . . .
H39 H -0.0892 0.4174 0.6758 0.032 Uiso 1 1 calc R . .
C6 C -0.2893(4) 0.1272(4) 0.6641(3) 0.0308(11) Uani 1 1 d . . .
C52 C 0.4883(5) 0.4015(5) 0.6046(3) 0.0451(15) Uani 1 1 d . . .
C20 C -0.4998(6) -0.3081(6) 0.8247(3) 0.053(2) Uani 1 1 d . . .
C35 C 0.0152(4) 0.5302(4) 0.8583(3) 0.0283(11) Uani 1 1 d . . .
H35 H 0.0771 0.5655 0.8323 0.034 Uiso 1 1 calc R . .
C57 C 0.0347(4) 0.0710(4) 0.7054(3) 0.0311(12) Uani 1 1 d . . .
H57 H 0.0270 0.0029 0.6958 0.037 Uiso 1 1 calc R . .
C5 C -0.2515(5) 0.2149(4) 0.6855(3) 0.0336(12) Uani 1 1 d . . .
H5 H -0.2283 0.2677 0.6526 0.040 Uiso 1 1 calc R . .
C4 C -0.2472(4) 0.2262(4) 0.7545(3) 0.0331(12) Uani 1 1 d . . .
H4 H -0.2215 0.2861 0.7673 0.040 Uiso 1 1 calc R . .
C13 C -0.5598(6) -0.1231(6) 0.5677(3) 0.0492(17) Uani 1 1 d . . .
H13 H -0.5608 -0.1702 0.5333 0.059 Uiso 1 1 calc R . .
C24 C -0.4579(5) -0.2926(5) 0.8858(3) 0.0380(13) Uani 1 1 d . . .
C61 C 0.0526(5) 0.1192(5) 0.5790(3) 0.0409(14) Uani 1 1 d . . .
C30 C -0.0070(4) 0.4382(4) 0.8312(3) 0.0266(11) Uani 1 1 d . . .
C11 C -0.6375(5) 0.0288(5) 0.6320(4) 0.0465(15) Uani 1 1 d . . .
H11 H -0.6914 0.0844 0.6409 0.056 Uiso 1 1 calc R . .
C10 C -0.5601(5) 0.0164(4) 0.6713(3) 0.0321(12) Uani 1 1 d . . .
C32 C -0.1675(4) 0.4280(4) 0.9381(3) 0.0300(11) Uani 1 1 d . . .
C3 C -0.2805(4) 0.1494(4) 0.8041(3) 0.0300(11) Uani 1 1 d . . .
H3 H -0.2756 0.1563 0.8501 0.036 Uiso 1 1 calc R . .
C23 C -0.5091(5) -0.1995(4) 0.9156(3) 0.0328(12) Uani 1 1 d . . .
C31 C -0.1015(4) 0.3899(4) 0.8727(3) 0.0270(11) Uani 1 1 d . . .
H31 H -0.1213 0.3300 0.8561 0.032 Uiso 1 1 calc R . .
C33 C -0.1428(4) 0.5190(4) 0.9636(3) 0.0307(11) Uani 1 1 d . . .
H33 H -0.1864 0.5448 1.0072 0.037 Uiso 1 1 calc R . .
C2 C -0.3218(4) 0.0609(4) 0.7854(3) 0.0244(10) Uani 1 1 d . . .
C22 C -0.5796(5) -0.1550(5) 0.8745(4) 0.0444(15) Uani 1 1 d . . .
C21 C -0.5761(6) -0.2228(6) 0.8201(4) 0.053(2) Uani 1 1 d . . .
C41 C -0.0126(5) 0.6361(4) 0.6009(3) 0.0326(12) Uani 1 1 d . . .
H41 H -0.0291 0.6850 0.5690 0.039 Uiso 1 1 calc R . .
C37 C -0.0304(5) 0.6738(5) 0.9461(3) 0.0380(13) Uani 1 1 d . . .
C44 C -0.1634(5) 0.5298(5) 0.5840(3) 0.0430(14) Uani 1 1 d . . .
C9 C -0.4760(5) -0.0664(4) 0.6555(3) 0.0291(11) Uani 1 1 d . . .
C53 C 0.4011(5) 0.3181(5) 0.8632(3) 0.0409(14) Uani 1 1 d D . .
F19A F 0.3282(8) 0.3355(10) 0.9237(4) 0.087(3) Uani 0.520(7) 1 d PDU A 1
F20A F 0.4967(8) 0.3601(9) 0.8641(6) 0.087(3) Uani 0.520(7) 1 d PDU A 1
F21A F 0.4281(10) 0.2174(7) 0.8646(4) 0.070(2) Uani 0.520(7) 1 d PDU A 1
F19B F 0.5005(8) 0.2753(10) 0.8501(5) 0.087(3) Uani 0.480(7) 1 d PDU A 2
F20B F 0.3326(10) 0.2523(9) 0.9049(6) 0.087(3) Uani 0.480(7) 1 d PDU A 2
F21B F 0.3976(10) 0.3970(8) 0.9044(5) 0.074(3) Uani 0.480(7) 1 d PDU A 2
C12 C -0.6359(6) -0.0408(6) 0.5794(4) 0.0576(19) Uani 1 1 d . . .
H12 H -0.6870 -0.0307 0.5525 0.069 Uiso 1 1 calc R . .
B1 B 0.0717(5) 0.3986(4) 0.7530(3) 0.0240(11) Uani 1 1 d . . .
C19 C -0.2242(5) -0.1950(6) 0.8010(4) 0.0445(15) Uani 1 1 d . . .
C45 C 0.1362(6) 0.7433(5) 0.6185(4) 0.0490(16) Uani 1 1 d . . .
C36 C -0.2653(5) 0.3698(5) 0.9797(3) 0.0408(14) Uani 1 1 d . . .
C60 C 0.0208(5) 0.0209(4) 0.8304(3) 0.0405(14) Uani 1 1 d D . .
F13A F -0.0139(12) 0.0606(16) 0.8938(8) 0.091(4) Uani 0.215(7) 1 d PDU B 1
F14A F 0.1150(14) -0.0318(13) 0.8257(10) 0.090(4) Uani 0.215(7) 1 d PDU B 1
F15A F -0.0530(13) -0.0454(12) 0.8302(10) 0.078(4) Uani 0.215(7) 1 d PDU B 1
F13B F 0.0444(8) -0.0746(5) 0.8074(4) 0.098(2) Uani 0.785(7) 1 d PDU B 2
F14B F -0.0831(5) 0.0212(6) 0.8734(4) 0.092(2) Uani 0.785(7) 1 d PDU B 2
F15B F 0.0851(6) 0.0319(5) 0.8725(3) 0.077(2) Uani 0.785(7) 1 d PDU B 2
C1 C -0.3711(5) -0.0180(4) 0.8412(3) 0.0297(11) Uani 1 1 d . . .
H1A H -0.4431 0.0114 0.8708 0.036 Uiso 1 1 calc R . .
H1B H -0.3207 -0.0294 0.8712 0.036 Uiso 1 1 calc R . .
C18 C -0.2437(5) -0.2576(6) 0.7616(4) 0.0464(16) Uani 1 1 d . . .
F9 F -0.0522(3) 0.6795(3) 1.01603(19) 0.0517(9) Uani 1 1 d . . .
F3 F -0.1568(3) 0.4351(3) 0.5600(2) 0.0545(10) Uani 1 1 d . . .
F11 F -0.2387(3) 0.2695(3) 0.9840(2) 0.0640(12) Uani 1 1 d . . .
F18 F -0.0007(4) 0.1868(3) 0.5474(2) 0.0697(13) Uani 1 1 d . . .
F7 F -0.0951(5) 0.7486(3) 0.9272(3) 0.0802(15) Uani 1 1 d . . .
F8 F 0.0762(4) 0.6976(4) 0.9196(3) 0.0805(16) Uani 1 1 d . . .
F1 F -0.2657(3) 0.5434(4) 0.6302(3) 0.0821(16) Uani 1 1 d . . .
F2 F -0.1633(4) 0.5926(4) 0.5291(3) 0.0812(15) Uani 1 1 d . . .
F23 F 0.5938(3) 0.3716(5) 0.6016(3) 0.0925(18) Uani 1 1 d . . .
F17 F 0.0098(6) 0.0309(4) 0.5745(3) 0.103(2) Uani 1 1 d . . .
F12 F -0.3071(5) 0.4006(4) 1.0456(3) 0.098(2) Uani 1 1 d . . .
F10 F -0.3499(3) 0.3751(4) 0.9508(3) 0.0867(17) Uani 1 1 d . . .
F22 F 0.4621(5) 0.3587(6) 0.5544(3) 0.127(3) Uani 1 1 d . . .
F16 F 0.1583(4) 0.1102(6) 0.5387(2) 0.119(3) Uani 1 1 d . . .
F24 F 0.4961(6) 0.5003(4) 0.5854(3) 0.107(2) Uani 1 1 d . . .
F5 F 0.1596(8) 0.7799(5) 0.6705(3) 0.154(4) Uani 1 1 d . . .
F4 F 0.0973(7) 0.8155(5) 0.5849(5) 0.141(3) Uani 1 1 d . . .
F6 F 0.2373(6) 0.7254(5) 0.5739(5) 0.162(4) Uani 1 1 d . . .
C17 C -0.2331(5) -0.1218(5) 0.6339(3) 0.0380(13) Uani 1 1 d . . .
C16 C -0.4074(7) -0.2393(5) 0.5921(4) 0.0499(17) Uani 1 1 d . . .
C8 C -0.2913(6) 0.1208(5) 0.5878(3) 0.0430(15) Uani 1 1 d . . .
H8A H -0.3193 0.0563 0.5807 0.064 Uiso 1 1 calc R . .
H8B H -0.2157 0.1257 0.5568 0.064 Uiso 1 1 calc R . .
H8C H -0.3402 0.1763 0.5775 0.064 Uiso 1 1 calc R . .
C15 C -0.5721(5) 0.0927(5) 0.7295(3) 0.0421(14) Uani 1 1 d . . .
H15A H -0.5141 0.0764 0.7529 0.063 Uiso 1 1 calc R . .
H15B H -0.6456 0.0893 0.7634 0.063 Uiso 1 1 calc R . .
H15C H -0.5642 0.1609 0.7094 0.063 Uiso 1 1 calc R . .
C25 C -0.4974(7) -0.1570(6) 0.9832(3) 0.062(2) Uani 1 1 d . . .
H25A H -0.5408 -0.0922 0.9930 0.093 Uiso 1 1 calc R . .
H25B H -0.4188 -0.1472 0.9780 0.093 Uiso 1 1 calc R . .
H25C H -0.5250 -0.2045 1.0217 0.093 Uiso 1 1 calc R . .
C29 C -0.3815(7) -0.3654(7) 0.9138(5) 0.075(3) Uani 1 1 d . . .
H29A H -0.3578 -0.4236 0.8830 0.113 Uiso 1 1 calc R . .
H29B H -0.4214 -0.3884 0.9606 0.113 Uiso 1 1 calc R . .
H29C H -0.3159 -0.3312 0.9158 0.113 Uiso 1 1 calc R . .
C26 C -0.6618(7) -0.0613(7) 0.8961(6) 0.092(3) Uani 1 1 d . . .
H26A H -0.6463 -0.0279 0.9349 0.138 Uiso 1 1 calc R . .
H26B H -0.7384 -0.0824 0.9107 0.138 Uiso 1 1 calc R . .
H26C H -0.6529 -0.0142 0.8565 0.138 Uiso 1 1 calc R . .
C27 C -0.6517(8) -0.2145(11) 0.7716(5) 0.112(5) Uani 1 1 d . . .
H27A H -0.6320 -0.2708 0.7390 0.168 Uiso 1 1 calc R . .
H27B H -0.6417 -0.1506 0.7455 0.168 Uiso 1 1 calc R . .
H27C H -0.7296 -0.2170 0.7994 0.168 Uiso 1 1 calc R . .
C28 C -0.4774(11) -0.4041(7) 0.7812(5) 0.113(5) Uani 1 1 d . . .
H28A H -0.4219 -0.4493 0.7949 0.169 Uiso 1 1 calc R . .
H28B H -0.4492 -0.3862 0.7317 0.169 Uiso 1 1 calc R . .
H28C H -0.5467 -0.4381 0.7890 0.169 Uiso 1 1 calc R . .
H19 H -0.178(7) -0.162(6) 0.825(4) 0.07(2) Uiso 1 1 d . . .
H18 H -0.223(6) -0.313(6) 0.729(4) 0.06(2) Uiso 1 1 d . . .
H17A H -0.235(6) -0.097(5) 0.590(4) 0.048(19) Uiso 1 1 d . . .
H17B H -0.225(5) -0.193(6) 0.629(3) 0.044(18) Uiso 1 1 d . . .
H17C H -0.166(6) -0.094(5) 0.645(3) 0.040(17) Uiso 1 1 d . . .
H16A H -0.455(5) -0.286(6) 0.576(3) 0.06(2) Uiso 1 1 d D . .
H16B H -0.342(5) -0.233(5) 0.554(3) 0.05(2) Uiso 1 1 d D . .
H16C H -0.396(5) -0.264(5) 0.632(3) 0.05(2) Uiso 1 1 d D . .

loop_
_atom_site_aniso_label
_atom_site_aniso_U_11
_atom_site_aniso_U_22
_atom_site_aniso_U_33
_atom_site_aniso_U_23
_atom_site_aniso_U_13
_atom_site_aniso_U_12
Ir1 0.02735(11) 0.02396(12) 0.02517(11) 0.00182(7) -0.00996(8) -0.00558(7)
P1 0.0261(6) 0.0235(7) 0.0229(6) -0.0007(5) -0.0095(5) -0.0040(5)
C43 0.033(3) 0.027(3) 0.027(3) 0.002(2) -0.010(2) -0.008(2)
C42 0.037(3) 0.025(3) 0.030(3) 0.003(2) -0.006(2) -0.005(2)
C50 0.035(3) 0.022(3) 0.034(3) -0.006(2) -0.016(2) 0.002(2)
C59 0.025(2) 0.030(3) 0.026(2) 0.003(2) -0.009(2) -0.003(2)
C46 0.026(3) 0.019(3) 0.028(2) 0.0018(19) -0.009(2) -0.0085(19)
C34 0.033(3) 0.027(3) 0.031(3) 0.000(2) -0.014(2) -0.001(2)
C51 0.032(3) 0.023(3) 0.028(3) -0.002(2) -0.009(2) -0.004(2)
C38 0.026(2) 0.022(3) 0.024(2) 0.0008(19) -0.006(2) -0.0005(19)
C55 0.024(2) 0.028(3) 0.026(2) 0.004(2) -0.008(2) -0.003(2)
C58 0.025(3) 0.027(3) 0.039(3) 0.007(2) -0.013(2) -0.001(2)
C40 0.026(3) 0.029(3) 0.031(3) -0.003(2) -0.010(2) 0.004(2)
C49 0.028(3) 0.020(3) 0.044(3) -0.009(2) -0.015(2) 0.001(2)
C48 0.033(3) 0.024(3) 0.035(3) -0.001(2) -0.008(2) -0.008(2)
C14 0.049(3) 0.033(3) 0.028(3) 0.004(2) -0.015(2) -0.015(3)
C7 0.022(2) 0.026(3) 0.029(3) 0.000(2) -0.010(2) -0.0043(19)
C47 0.031(3) 0.029(3) 0.027(3) 0.001(2) -0.011(2) -0.005(2)
C56 0.026(3) 0.024(3) 0.032(3) -0.003(2) -0.008(2) 0.003(2)
C54 0.018(2) 0.030(3) 0.027(2) 0.001(2) -0.0072(19) -0.0040(19)
C39 0.027(3) 0.020(3) 0.031(3) -0.001(2) -0.006(2) -0.003(2)
C6 0.028(3) 0.034(3) 0.032(3) 0.004(2) -0.009(2) -0.006(2)
C52 0.035(3) 0.054(4) 0.044(3) 0.002(3) -0.006(3) -0.007(3)
C20 0.068(5) 0.050(4) 0.034(3) -0.007(3) 0.008(3) -0.044(4)
C35 0.027(3) 0.029(3) 0.029(3) 0.005(2) -0.008(2) -0.009(2)
C57 0.034(3) 0.020(3) 0.042(3) -0.001(2) -0.015(2) 0.000(2)
C5 0.030(3) 0.029(3) 0.043(3) 0.010(2) -0.011(2) -0.010(2)
C4 0.029(3) 0.025(3) 0.047(3) -0.003(2) -0.013(2) -0.007(2)
C13 0.056(4) 0.060(5) 0.041(3) -0.003(3) -0.023(3) -0.023(3)
C24 0.046(3) 0.028(3) 0.035(3) 0.011(2) -0.004(3) -0.007(2)
C61 0.050(4) 0.037(4) 0.036(3) -0.004(3) -0.016(3) 0.004(3)
C30 0.027(3) 0.028(3) 0.027(3) 0.004(2) -0.012(2) -0.002(2)
C11 0.037(3) 0.048(4) 0.060(4) 0.010(3) -0.023(3) -0.006(3)
C10 0.033(3) 0.029(3) 0.038(3) 0.005(2) -0.016(2) -0.008(2)
C32 0.022(2) 0.032(3) 0.035(3) 0.005(2) -0.005(2) -0.005(2)
C3 0.027(3) 0.033(3) 0.032(3) -0.004(2) -0.010(2) -0.006(2)
C23 0.037(3) 0.033(3) 0.026(3) 0.003(2) -0.004(2) -0.010(2)
C31 0.027(3) 0.024(3) 0.032(3) 0.003(2) -0.011(2) -0.007(2)
C33 0.025(3) 0.032(3) 0.032(3) 0.001(2) -0.005(2) 0.002(2)
C2 0.020(2) 0.023(3) 0.030(3) -0.002(2) -0.007(2) -0.0053(19)
C22 0.023(3) 0.049(4) 0.057(4) 0.021(3) -0.005(3) -0.009(3)
C21 0.047(4) 0.079(6) 0.046(4) 0.032(3) -0.025(3) -0.042(4)
C41 0.037(3) 0.030(3) 0.028(3) 0.004(2) -0.008(2) 0.008(2)
C37 0.043(3) 0.032(3) 0.041(3) -0.001(2) -0.012(3) -0.009(3)
C44 0.039(3) 0.045(4) 0.050(4) -0.003(3) -0.022(3) 0.007(3)
C9 0.036(3) 0.028(3) 0.027(3) 0.003(2) -0.013(2) -0.011(2)
C53 0.039(3) 0.049(4) 0.039(3) -0.008(3) -0.021(3) 0.009(3)
F19A 0.083(5) 0.141(8) 0.032(4) -0.017(5) -0.024(4) 0.067(5)
F20A 0.094(6) 0.110(7) 0.085(5) 0.015(5) -0.070(4) -0.016(5)
F21A 0.108(6) 0.067(5) 0.046(4) 0.001(4) -0.048(4) 0.019(5)
F19B 0.076(6) 0.132(8) 0.054(5) -0.010(5) -0.036(4) 0.061(5)
F20B 0.102(6) 0.104(7) 0.070(5) 0.039(5) -0.050(5) -0.011(6)
F21B 0.109(7) 0.090(6) 0.035(4) -0.017(4) -0.041(4) 0.007(5)
C12 0.056(4) 0.077(6) 0.056(4) 0.005(4) -0.040(4) -0.018(4)
B1 0.023(3) 0.023(3) 0.029(3) 0.004(2) -0.011(2) -0.004(2)
C19 0.033(3) 0.055(4) 0.046(4) 0.010(3) -0.014(3) 0.000(3)
C45 0.066(5) 0.035(4) 0.048(4) 0.018(3) -0.019(3) -0.020(3)
C36 0.030(3) 0.040(4) 0.047(4) 0.002(3) -0.002(3) -0.008(2)
C60 0.045(4) 0.032(3) 0.046(3) 0.009(3) -0.017(3) -0.005(3)
F13A 0.106(8) 0.084(8) 0.085(7) 0.052(7) -0.031(7) -0.025(7)
F14A 0.125(8) 0.065(8) 0.092(7) 0.049(7) -0.055(7) -0.006(7)
F15A 0.104(8) 0.057(7) 0.080(7) 0.043(6) -0.035(7) -0.031(7)
F13B 0.180(7) 0.036(3) 0.074(4) 0.014(3) -0.032(4) -0.003(4)
F14B 0.065(4) 0.104(5) 0.091(5) 0.072(4) -0.006(3) -0.004(3)
F15B 0.103(4) 0.072(4) 0.089(4) 0.052(3) -0.076(4) -0.039(3)
C1 0.038(3) 0.027(3) 0.025(3) -0.002(2) -0.008(2) -0.011(2)
C18 0.039(3) 0.048(4) 0.044(4) 0.005(3) -0.004(3) 0.017(3)
F9 0.074(3) 0.044(2) 0.040(2) -0.0101(16) -0.0202(18) -0.0064(18)
F3 0.059(2) 0.049(2) 0.069(3) -0.0152(19) -0.039(2) 0.0018(18)
F11 0.048(2) 0.045(3) 0.086(3) 0.022(2) 0.002(2) -0.0134(18)
F18 0.117(4) 0.056(3) 0.050(2) -0.0100(19) -0.050(3) 0.017(2)
F7 0.139(5) 0.028(2) 0.101(4) -0.002(2) -0.081(3) 0.008(2)
F8 0.072(3) 0.076(3) 0.083(3) -0.036(3) 0.011(2) -0.047(3)
F1 0.031(2) 0.126(5) 0.092(3) -0.042(3) -0.024(2) 0.016(2)
F2 0.099(4) 0.079(3) 0.095(3) 0.035(3) -0.075(3) -0.020(3)
F23 0.033(2) 0.153(5) 0.077(3) 0.033(3) 0.004(2) -0.001(3)
F17 0.219(7) 0.047(3) 0.066(3) -0.009(2) -0.071(4) -0.031(3)
F12 0.093(4) 0.101(4) 0.068(3) -0.028(3) 0.044(3) -0.060(3)
F10 0.036(2) 0.102(4) 0.131(4) 0.047(3) -0.037(3) -0.034(2)
F22 0.084(4) 0.241(8) 0.046(3) -0.052(4) 0.023(3) -0.088(5)
F16 0.064(3) 0.243(8) 0.040(3) -0.044(4) -0.005(2) 0.030(4)
F24 0.131(5) 0.068(4) 0.083(4) 0.037(3) 0.029(3) -0.005(3)
F5 0.307(10) 0.107(5) 0.093(4) 0.052(4) -0.103(6) -0.156(6)
F4 0.183(7) 0.070(4) 0.229(8) 0.094(5) -0.145(7) -0.076(4)
F6 0.108(5) 0.084(5) 0.244(10) -0.007(5) 0.042(6) -0.063(4)
C17 0.039(3) 0.041(4) 0.029(3) -0.001(3) -0.003(2) 0.004(3)
C16 0.071(5) 0.035(4) 0.049(4) -0.011(3) -0.024(4) -0.005(3)
C8 0.052(4) 0.046(4) 0.037(3) 0.014(3) -0.019(3) -0.021(3)
C15 0.036(3) 0.033(3) 0.059(4) -0.009(3) -0.016(3) 0.002(2)
C25 0.080(5) 0.068(5) 0.035(3) -0.001(3) -0.004(3) -0.039(4)
C29 0.070(5) 0.057(5) 0.079(6) 0.040(4) 0.000(4) 0.018(4)
C26 0.046(4) 0.075(7) 0.121(8) 0.037(6) 0.021(5) 0.021(4)
C27 0.084(7) 0.200(13) 0.081(6) 0.067(7) -0.058(6) -0.093(8)
C28 0.180(11) 0.063(6) 0.068(6) -0.026(5) 0.029(6) -0.080(7)

loop_
_atom_type_symbol
_atom_type_description
_atom_type_scat_dispersion_real
_atom_type_scat_dispersion_imag
_atom_type_scat_source
C C 0.0033 0.0016 'International Tables Vol C Tables 4.2.6.8 and 6.1.1.4'
H H 0.0000 0.0000 'International Tables Vol C Tables 4.2.6.8 and 6.1.1.4'
F F 0.0171 0.0103 'International Tables Vol C Tables 4.2.6.8 and 6.1.1.4'
P P 0.1023 0.0942 'International Tables Vol C Tables 4.2.6.8 and 6.1.1.4'
Ir Ir -1.4442 7.9887 'International Tables Vol C Tables 4.2.6.8 and 6.1.1.4'
B B 0.0013 0.0007 'International Tables Vol C Tables 4.2.6.8 and 6.1.1.4'

loop_
_geom_angle_atom_site_label_1
_geom_angle_atom_site_label_2
_geom_angle_atom_site_label_3
_geom_angle
C19 Ir1 C1 82.1(3)
C19 Ir1 C18 33.0(3)
C1 Ir1 C18 112.8(3)
C19 Ir1 C22 147.0(2)
C1 Ir1 C22 91.5(2)
C18 Ir1 C22 148.8(3)
C19 Ir1 C23 110.1(2)
C1 Ir1 C23 89.7(2)
C18 Ir1 C23 120.0(2)
C22 Ir1 C23 37.2(2)
C19 Ir1 C24 93.8(2)
C1 Ir1 C24 120.1(2)
C18 Ir1 C24 88.6(2)
C22 Ir1 C24 61.6(2)
C23 Ir1 C24 36.1(2)
C19 Ir1 C20 113.8(3)
C1 Ir1 C20 149.7(2)
C18 Ir1 C20 90.4(3)
C22 Ir1 C20 60.8(3)
C23 Ir1 C20 61.0(2)
C24 Ir1 C20 37.6(2)
C19 Ir1 P1 94.41(17)
C1 Ir1 P1 81.04(14)
C18 Ir1 P1 87.38(18)
C22 Ir1 P1 116.65(16)
C23 Ir1 P1 152.44(16)
C24 Ir1 P1 158.17(16)
C20 Ir1 P1 120.93(18)
C19 Ir1 C21 150.0(3)
C1 Ir1 C21 124.0(3)
C18 Ir1 C21 123.1(3)
C22 Ir1 C21 36.0(3)
C23 Ir1 C21 60.8(2)
C24 Ir1 C21 61.5(2)
C20 Ir1 C21 36.2(3)
P1 Ir1 C21 103.44(16)
C7 P1 C17 99.1(3)
C7 P1 C9 110.2(2)
C17 P1 C9 106.9(3)
C7 P1 Ir1 106.69(17)
C17 P1 Ir1 114.9(2)
C9 P1 Ir1 117.42(17)
C42 C43 C38 122.8(5)
C41 C42 C43 120.7(5)
C41 C42 C45 120.5(5)
C43 C42 C45 118.8(5)
C49 C50 C51 121.2(5)
C49 C50 C53 119.6(5)
C51 C50 C53 119.1(5)
C58 C59 C54 122.4(5)
C51 C46 C47 115.7(5)
C51 C46 B1 122.2(4)
C47 C46 B1 121.5(4)
C35 C34 C33 120.6(5)
C35 C34 C37 120.7(5)
C33 C34 C37 118.6(5)
C50 C51 C46 121.9(5)
C39 C38 C43 114.6(5)
C39 C38 B1 123.8(4)
C43 C38 B1 121.4(4)
C56 C55 C54 122.5(5)
C57 C58 C59 121.0(5)
C57 C58 C60 119.4(5)
C59 C58 C60 119.6(5)
C41 C40 C39 120.9(5)
C41 C40 C44 120.1(5)
C39 C40 C44 119.0(5)
C50 C49 C48 118.1(5)
C47 C48 C49 120.8(5)
C47 C48 C52 118.6(5)
C49 C48 C52 120.5(5)
C13 C14 C9 119.1(6)
C13 C14 C16 116.9(5)
C9 C14 C16 124.0(5)
C2 C7 C6 121.4(5)
C2 C7 P1 112.4(4)
C6 C7 P1 126.0(4)
C48 C47 C46 122.3(5)
C57 C56 C55 120.9(5)
C57 C56 C61 120.4(5)
C55 C56 C61 118.7(5)
C55 C54 C59 115.3(5)
C55 C54 B1 123.1(4)
C59 C54 B1 121.2(4)
C40 C39 C38 122.8(5)
C5 C6 C7 117.1(5)
C5 C6 C8 118.6(5)
C7 C6 C8 124.3(5)
F22 C52 F23 108.5(6)
F22 C52 F24 105.0(7)
F23 C52 F24 102.4(6)
F22 C52 C48 114.1(5)
F23 C52 C48 114.2(5)
F24 C52 C48 111.7(5)
C21 C20 C24 107.7(6)
C21 C20 C28 126.6(8)
C24 C20 C28 125.3(9)
C21 C20 Ir1 72.5(4)
C24 C20 Ir1 70.5(3)
C28 C20 Ir1 128.5(5)
C34 C35 C30 122.6(5)
C58 C57 C56 117.9(5)
C4 C5 C6 121.9(5)
C3 C4 C5 120.3(5)
C12 C13 C14 122.0(6)
C23 C24 C20 106.7(6)
C23 C24 C29 126.5(6)
C20 C24 C29 126.7(7)
C23 C24 Ir1 71.3(3)
C20 C24 Ir1 71.8(3)
C29 C24 Ir1 125.0(5)
F18 C61 F16 106.2(6)
F18 C61 F17 105.6(6)
F16 C61 F17 105.7(6)
F18 C61 C56 114.0(5)
F16 C61 C56 111.2(5)
F17 C61 C56 113.5(5)
C31 C30 C35 115.6(5)
C31 C30 B1 124.6(5)
C35 C30 B1 119.7(4)
C10 C11 C12 120.8(6)
C11 C10 C9 119.0(5)
C11 C10 C15 117.0(5)
C9 C10 C15 124.0(5)
C33 C32 C31 120.5(5)
C33 C32 C36 120.7(5)
C31 C32 C36 118.8(5)
C4 C3 C2 119.8(5)
C24 C23 C22 109.2(5)
C24 C23 C25 124.9(6)
C22 C23 C25 125.8(6)
C24 C23 Ir1 72.6(3)
C22 C23 Ir1 71.2(3)
C25 C23 Ir1 125.4(4)
C30 C31 C32 122.5(5)
C32 C33 C34 118.2(5)
C7 C2 C3 119.5(5)
C7 C2 C1 120.2(4)
C3 C2 C1 120.1(4)
C21 C22 C23 108.3(6)
C21 C22 C26 126.1(7)
C23 C22 C26 124.5(7)
C21 C22 Ir1 74.1(4)
C23 C22 Ir1 71.6(3)
C26 C22 Ir1 129.6(5)
C22 C21 C20 108.1(5)
C22 C21 C27 126.0(9)
C20 C21 C27 125.4(9)
C22 C21 Ir1 69.9(3)
C20 C21 Ir1 71.3(3)
C27 C21 Ir1 130.8(5)
C42 C41 C40 118.0(5)
F8 C37 F7 107.1(6)
F8 C37 F9 105.8(5)
F7 C37 F9 106.0(5)
F8 C37 C34 112.7(5)
F7 C37 C34 111.7(5)
F9 C37 C34 113.1(5)
F3 C44 F1 106.0(6)
F3 C44 F2 106.2(5)
F1 C44 F2 106.7(5)
F3 C44 C40 112.8(5)
F1 C44 C40 111.6(5)
F2 C44 C40 113.1(6)
C14 C9 C10 119.1(5)
C14 C9 P1 120.8(4)
C10 C9 P1 120.1(4)
F19B C53 F19A 128.8(7)
F19B C53 F21B 106.7(8)
F19A C53 F21B 54.3(5)
F19B C53 F21A 53.7(6)
F19A C53 F21A 104.2(7)
F21B C53 F21A 136.3(7)
F19B C53 F20B 106.0(8)
F19A C53 F20B 52.0(6)
F21B C53 F20B 104.5(7)
F21A C53 F20B 57.2(6)
F19B C53 F20A 51.9(6)
F19A C53 F20A 107.4(7)
F21B C53 F20A 59.4(6)
F21A C53 F20A 103.5(7)
F20B C53 F20A 135.3(7)
F19B C53 C50 115.3(6)
F19A C53 C50 116.0(6)
F21B C53 C50 110.9(6)
F21A C53 C50 112.8(5)
F20B C53 C50 112.7(6)
F20A C53 C50 112.0(6)
C13 C12 C11 119.7(6)
C54 B1 C46 103.1(4)
C54 B1 C30 114.0(4)
C46 B1 C30 111.3(4)
C54 B1 C38 113.0(4)
C46 B1 C38 110.8(4)
C30 B1 C38 104.9(4)
C18 C19 Ir1 74.6(4)
F5 C45 F4 109.5(7)
F5 C45 F6 101.9(8)
F4 C45 F6 99.6(7)
F5 C45 C42 116.0(5)
F4 C45 C42 115.8(6)
F6 C45 C42 112.0(6)
F12 C36 F10 107.1(6)
F12 C36 F11 105.7(6)
F10 C36 F11 104.3(5)
F12 C36 C32 113.4(5)
F10 C36 C32 112.7(5)
F11 C36 C32 112.9(5)
F14A C60 F15A 106.0(11)
F14A C60 F13A 107.6(11)
F15A C60 F13A 104.7(11)
F14A C60 F15B 55.9(6)
F15A C60 F15B 132.1(11)
F13A C60 F15B 54.7(6)
F14A C60 F14B 135.5(11)
F15A C60 F14B 54.5(6)
F13A C60 F14B 54.1(6)
F15B C60 F14B 104.4(6)
F14A C60 F13B 55.1(6)
F15A C60 F13B 54.1(6)
F13A C60 F13B 133.2(11)
F15B C60 F13B 105.4(6)
F14B C60 F13B 104.8(6)
F14A C60 C58 111.2(11)
F15A C60 C58 114.0(11)
F13A C60 C58 112.9(11)
F15B C60 C58 114.0(5)
F14B C60 C58 113.4(5)
F13B C60 C58 113.9(5)
C2 C1 Ir1 117.8(3)
C19 C18 Ir1 72.4(4)

loop_
_geom_bond_atom_site_label_1
_geom_bond_atom_site_label_2
_geom_bond_distance
Ir1 C19 2.139(6)
Ir1 C1 2.140(5)
Ir1 C18 2.164(6)
Ir1 C22 2.233(6)
Ir1 C23 2.237(5)
Ir1 C24 2.253(6)
Ir1 C20 2.271(6)
Ir1 P1 2.2849(14)
Ir1 C21 2.287(6)
P1 C7 1.818(5)
P1 C17 1.821(6)
P1 C9 1.831(5)
C43 C42 1.389(8)
C43 C38 1.407(7)
C42 C41 1.380(8)
C42 C45 1.482(8)
C50 C49 1.377(8)
C50 C51 1.393(7)
C50 C53 1.495(8)
C59 C58 1.390(8)
C59 C54 1.401(7)
C46 C51 1.398(7)
C46 C47 1.405(7)
C46 B1 1.639(7)
C34 C35 1.385(7)
C34 C33 1.388(8)
C34 C37 1.502(8)
C38 C39 1.395(7)
C38 B1 1.643(7)
C55 C56 1.393(7)
C55 C54 1.395(7)
C58 C57 1.382(8)
C58 C60 1.489(8)
C40 C41 1.382(8)
C40 C39 1.390(7)
C40 C44 1.496(8)
C49 C48 1.385(8)
C48 C47 1.383(7)
C48 C52 1.491(8)
C14 C13 1.382(9)
C14 C9 1.408(7)
C14 C16 1.510(9)
C7 C2 1.387(7)
C7 C6 1.409(7)
C56 C57 1.382(8)
C56 C61 1.487(8)
C54 B1 1.631(7)
C6 C5 1.385(8)
C6 C8 1.510(8)
C52 F22 1.275(8)
C52 F23 1.312(8)
C52 F24 1.331(8)
C20 C21 1.417(11)
C20 C24 1.459(9)
C20 C28 1.502(10)
C35 C30 1.402(7)
C5 C4 1.384(8)
C4 C3 1.374(8)
C13 C12 1.352(11)
C24 C23 1.391(8)
C24 C29 1.488(9)
C61 F18 1.305(7)
C61 F16 1.315(8)
C61 F17 1.315(8)
C30 C31 1.393(7)
C30 B1 1.641(7)
C11 C10 1.384(8)
C11 C12 1.392(10)
C10 C9 1.416(8)
C10 C15 1.508(8)
C32 C33 1.387(8)
C32 C31 1.394(7)
C32 C36 1.490(8)
C3 C2 1.393(7)
C23 C22 1.426(8)
C23 C25 1.502(8)
C2 C1 1.504(7)
C22 C21 1.398(10)
C22 C26 1.518(10)
C21 C27 1.506(9)
C37 F8 1.321(7)
C37 F7 1.323(7)
C37 F9 1.325(7)
C44 F3 1.323(7)
C44 F1 1.329(8)
C44 F2 1.330(8)
C53 F19B 1.265(9)
C53 F19A 1.283(9)
C53 F21B 1.318(9)
C53 F21A 1.331(9)
C53 F20B 1.334(10)
C53 F20A 1.337(9)
C19 C18 1.223(10)
C45 F5 1.254(8)
C45 F4 1.273(8)
C45 F6 1.312(10)
C36 F12 1.313(7)
C36 F10 1.315(7)
C36 F11 1.329(8)
C60 F14A 1.283(14)
C60 F15A 1.298(14)
C60 F13A 1.306(14)
C60 F15B 1.314(7)
C60 F14B 1.315(8)
C60 F13B 1.320(8)
